data_7032791
loop_
_publ_author_name
'Saeki, Masahiro'
'Dai, Kotaro'
'Ichimura, Shuhei'
'Tamaki, Yoshinori'
'Tomono, Kazuaki'
'Miyamura, Kazuo'

_publ_section_title
;
 Five types of odd-even effect and crystal structure changes brought about
 by \w-phenylalkyl group in [Ni(dmit)2] complex salts.
;
_journal_issue 45
_journal_name_full 'Dalton transactions (Cambridge, England : 2003)'
_journal_page_first 17067
_journal_page_last 17074
_journal_paper_doi 10.1039/c4dt02320j
_journal_volume 43
_journal_year 2014
_chemical_formula_sum 'C19 H22 N Ni S10'
_chemical_formula_weight 643.69
_chemical_name_systematic
;

?

;
_space_group_IT_number 14
_symmetry_cell_setting monoclinic
_symmetry_space_group_name_Hall '-P 2ybc'
_symmetry_space_group_name_H-M 'P 1 21/c 1'
_atom_sites_solution_hydrogens geom
_atom_sites_solution_primary direct
_atom_sites_solution_secondary difmap
_audit_creation_method SHELXL-97
_cell_angle_alpha 90.00
_cell_angle_beta 102.9070(10)
_cell_angle_gamma 90.00
_cell_formula_units_Z 4
_cell_length_a 12.2640(6)
_cell_length_b 8.1996(4)
_cell_length_c 26.7128(13)
_cell_measurement_reflns_used 7888
_cell_measurement_temperature 173
_cell_measurement_theta_max 27.68
_cell_measurement_theta_min 2.56
_cell_volume 2618.4(2)
_computing_cell_refinement 'Bruker SAINT'
_computing_data_collection 'Bruker APEX2'
_computing_data_reduction 'Bruker SAINT'
_computing_molecular_graphics 'Bruker SHELXTL'
_computing_publication_material 'Bruker SHELXTL'
_computing_structure_refinement 'SHELXL-97 (Sheldrick, 1997)'
_computing_structure_solution 'SHELXS-97 (Sheldrick, 1990)'
_diffrn_ambient_temperature 173
_diffrn_detector_area_resol_mean 8.333
_diffrn_measured_fraction_theta_full 0.996
_diffrn_measured_fraction_theta_max 0.975
_diffrn_measurement_device_type 'Bruker APEX-II CCD'
_diffrn_measurement_method '\f and \w scans'
_diffrn_radiation_monochromator graphite
_diffrn_radiation_source 'fine-focus sealed tube'
_diffrn_radiation_type MoK\a
_diffrn_radiation_wavelength 0.71073
_diffrn_reflns_av_R_equivalents 0.0164
_diffrn_reflns_av_sigmaI/netI 0.0195
_diffrn_reflns_limit_h_max 15
_diffrn_reflns_limit_h_min -15
_diffrn_reflns_limit_k_max 10
_diffrn_reflns_limit_k_min -10
_diffrn_reflns_limit_l_max 19
_diffrn_reflns_limit_l_min -34
_diffrn_reflns_number 14481
_diffrn_reflns_theta_full 25.00
_diffrn_reflns_theta_max 27.69
_diffrn_reflns_theta_min 1.70
_diffrn_standards_number 0
_exptl_absorpt_coefficient_mu 1.549
_exptl_absorpt_correction_T_max 0.9816
_exptl_absorpt_correction_T_min 0.5259
_exptl_absorpt_correction_type analytical
_exptl_absorpt_process_details
;

XPREP; Bruker AXS2000
;
_exptl_crystal_colour black
_exptl_crystal_density_diffrn 1.633
_exptl_crystal_density_method 'not measured'
_exptl_crystal_description plate
_exptl_crystal_F_000 1324
_exptl_crystal_size_max 0.48
_exptl_crystal_size_mid 0.12
_exptl_crystal_size_min 0.01
_refine_diff_density_max 0.985
_refine_diff_density_min -0.463
_refine_diff_density_rms 0.087
_refine_ls_extinction_method none
_refine_ls_goodness_of_fit_ref 1.027
_refine_ls_hydrogen_treatment constr
_refine_ls_matrix_type full
_refine_ls_number_parameters 302
_refine_ls_number_reflns 5971
_refine_ls_number_restraints 0
_refine_ls_restrained_S_all 1.027
_refine_ls_R_factor_all 0.0390
_refine_ls_R_factor_gt 0.0321
_refine_ls_shift/su_max 0.001
_refine_ls_shift/su_mean 0.000
_refine_ls_structure_factor_coef Fsqd
_refine_ls_weighting_details 'calc w=1/[\s^2^(Fo^2^)+(0.0390P)^2^+2.2122P] where P=(Fo^2^+2Fc^2^)/3'
_refine_ls_weighting_scheme calc
_refine_ls_wR_factor_gt 0.0793
_refine_ls_wR_factor_ref 0.0846
_reflns_number_gt 5155
_reflns_number_total 5971
_reflns_threshold_expression >2sigma(I)
_cod_data_source_file c4dt02320j2.cif
_cod_data_source_block tmc4ph
_cod_depositor_comments
;
The following automatic conversions were performed:

'_symmetry_cell_setting' value 'Monoclinic' changed to 'monoclinic'
according to
/usr/data/users/saulius/crontab/automatic-downloads/rss-feeds/RSC/lib/dictionaries/cif_core.dic
dictionary named 'cif_core.dic' version 2.4.2 from 2011-04-26.

Automatic conversion script
Id: cif_fix_values 2827 2014-09-09 07:05:25Z andrius 

 Adding full bibliography for 7032789--7032792.cif.
;
_cod_original_sg_symbol_H-M P2(1)/c
_cod_database_code 7032791

loop_
_symmetry_equiv_pos_as_xyz
'x, y, z'
'-x, y+1/2, -z+1/2'
'-x, -y, -z'
'x, -y-1/2, z-1/2'

loop_
_atom_site_label
_atom_site_type_symbol
_atom_site_fract_x
_atom_site_fract_y
_atom_site_fract_z
_atom_site_U_iso_or_equiv
_atom_site_adp_type
_atom_site_occupancy
_atom_site_symmetry_multiplicity
_atom_site_calc_flag
_atom_site_refinement_flags
_atom_site_disorder_assembly
_atom_site_disorder_group
C1 C 0.27684(16) 0.3988(3) 0.20924(8) 0.0304(4) Uani 1 1 d . . .
C2 C 0.33501(17) 0.4928(3) 0.24802(8) 0.0313(4) Uani 1 1 d . . .
C3 C 0.13822(19) 0.4519(3) 0.26829(9) 0.0426(5) Uani 1 1 d . . .
C4 C 0.67388(17) 0.3575(3) 0.11947(8) 0.0339(4) Uani 1 1 d . . .
C5 C 0.73154(17) 0.4597(3) 0.15601(9) 0.0332(4) Uani 1 1 d . . .
C6 C 0.8724(2) 0.3770(3) 0.10056(10) 0.0422(5) Uani 1 1 d . . .
C7 C 0.1409(3) 0.6990(4) 0.10729(15) 0.0753(10) Uani 1 1 d . A .
H7A H 0.0773 0.7081 0.1238 0.113 Uiso 1 1 calc R . .
H7B H 0.1864 0.6042 0.1211 0.113 Uiso 1 1 calc R . .
H7C H 0.1132 0.6858 0.0702 0.113 Uiso 1 1 calc R . .
C8 C 0.2513(2) 0.8691(5) 0.17397(12) 0.0672(9) Uani 1 1 d . A .
H8A H 0.2904 0.9736 0.1814 0.101 Uiso 1 1 calc R . .
H8B H 0.3029 0.7798 0.1873 0.101 Uiso 1 1 calc R . .
H8C H 0.1876 0.8661 0.1905 0.101 Uiso 1 1 calc R . .
C9 C 0.1410(2) 0.9934(3) 0.09745(11) 0.0468(6) Uani 1 1 d . A .
H9A H 0.0777 1.0006 0.1142 0.070 Uiso 1 1 calc R . .
H9B H 0.1129 0.9813 0.0603 0.070 Uiso 1 1 calc R . .
H9C H 0.1861 1.0929 0.1045 0.070 Uiso 1 1 calc R . .
C10 C 0.2922(4) 0.8056(7) 0.0842(2) 0.0443(14) Uani 0.551(7) 1 d P A 1
H10A H 0.3318 0.7032 0.0967 0.053 Uiso 0.551(7) 1 calc PR A 1
H10B H 0.2507 0.7884 0.0483 0.053 Uiso 0.551(7) 1 calc PR A 1
C11 C 0.3755(4) 0.9423(6) 0.0864(2) 0.0536(16) Uani 0.551(7) 1 d P A 1
H11A H 0.4174 0.9608 0.1221 0.064 Uiso 0.551(7) 1 calc PR A 1
H11B H 0.3370 1.0447 0.0730 0.064 Uiso 0.551(7) 1 calc PR A 1
C12 C 0.4586(3) 0.8841(5) 0.05094(16) 0.0826(11) Uani 1 1 d . . .
H12A H 0.4128 0.8493 0.0173 0.099 Uiso 1 1 calc R A 1
H12B H 0.5036 0.9791 0.0448 0.099 Uiso 1 1 calc R A 1
C13 C 0.5355(3) 0.7505(5) 0.07182(17) 0.0879(13) Uani 1 1 d . A .
H13A H 0.4965 0.6451 0.0629 0.106 Uiso 1 1 calc R . .
H13B H 0.5555 0.7593 0.1097 0.106 Uiso 1 1 calc R . .
C14 C 0.6436(2) 0.7510(3) 0.05140(11) 0.0496(6) Uani 1 1 d . . .
C15 C 0.6534(3) 0.6660(4) 0.00903(13) 0.0766(10) Uani 1 1 d . A .
H15 H 0.5919 0.6032 -0.0089 0.092 Uiso 1 1 calc R . .
C16 C 0.7518(5) 0.6693(4) -0.00851(12) 0.0939(16) Uani 1 1 d . . .
H16 H 0.7581 0.6067 -0.0377 0.113 Uiso 1 1 calc R A .
C17 C 0.8409(3) 0.7646(5) 0.01681(14) 0.0766(11) Uani 1 1 d . A .
H17 H 0.9088 0.7676 0.0054 0.092 Uiso 1 1 calc R . .
C18 C 0.8290(3) 0.8528(5) 0.05796(13) 0.0728(9) Uani 1 1 d . . .
H18 H 0.8880 0.9213 0.0752 0.087 Uiso 1 1 calc R A .
C19 C 0.7319(2) 0.8431(4) 0.07460(11) 0.0584(7) Uani 1 1 d . A .
H19 H 0.7260 0.9043 0.1041 0.070 Uiso 1 1 calc R . .
C10A C 0.3355(5) 0.8657(8) 0.1095(3) 0.0459(17) Uani 0.449(7) 1 d P A 2
H10C H 0.3663 0.9751 0.1202 0.055 Uiso 0.449(7) 1 calc PR A 2
H10D H 0.3843 0.7827 0.1302 0.055 Uiso 0.449(7) 1 calc PR A 2
C11A C 0.3305(6) 0.8399(10) 0.0541(3) 0.066(2) Uani 0.449(7) 1 d P A 2
H11C H 0.2758 0.9140 0.0325 0.079 Uiso 0.449(7) 1 calc PR A 2
H11D H 0.3113 0.7256 0.0439 0.079 Uiso 0.449(7) 1 calc PR A 2
N1 N 0.21082(17) 0.8504(3) 0.11770(9) 0.0460(5) Uani 1 1 d . . .
Ni1 Ni 0.50372(2) 0.43512(3) 0.182443(10) 0.02829(8) Uani 1 1 d . . .
S1 S 0.33575(4) 0.33836(7) 0.15948(2) 0.03385(12) Uani 1 1 d . . .
S2 S 0.47019(4) 0.55317(7) 0.24969(2) 0.03642(13) Uani 1 1 d . . .
S3 S 0.14021(4) 0.34823(8) 0.21206(2) 0.04029(14) Uani 1 1 d . . .
S4 S 0.26227(5) 0.55269(8) 0.29401(2) 0.04424(15) Uani 1 1 d . . .
S5 S 0.02908(6) 0.45732(13) 0.29464(3) 0.0701(2) Uani 1 1 d . . .
S6 S 0.53842(4) 0.30272(8) 0.11800(2) 0.03958(14) Uani 1 1 d . . .
S7 S 0.66949(4) 0.54268(7) 0.20185(2) 0.03942(14) Uani 1 1 d . . .
S8 S 0.74711(5) 0.28048(9) 0.07613(2) 0.04623(15) Uani 1 1 d . . .
S9 S 0.87054(5) 0.49553(8) 0.15352(3) 0.04649(16) Uani 1 1 d . . .
S10 S 0.98191(6) 0.35430(9) 0.07439(3) 0.0606(2) Uani 1 1 d . . .

loop_
_atom_site_aniso_label
_atom_site_aniso_U_11
_atom_site_aniso_U_22
_atom_site_aniso_U_33
_atom_site_aniso_U_23
_atom_site_aniso_U_13
_atom_site_aniso_U_12
C1 0.0220(9) 0.0315(10) 0.0390(11) 0.0042(8) 0.0097(8) 0.0049(7)
C2 0.0288(10) 0.0348(11) 0.0317(10) 0.0030(8) 0.0099(8) 0.0058(8)
C3 0.0342(11) 0.0529(14) 0.0434(13) 0.0105(11) 0.0144(10) 0.0107(10)
C4 0.0308(10) 0.0365(11) 0.0378(11) 0.0000(9) 0.0147(8) 0.0037(8)
C5 0.0248(10) 0.0324(11) 0.0446(12) 0.0018(9) 0.0130(8) 0.0013(8)
C6 0.0395(12) 0.0335(12) 0.0599(15) 0.0105(11) 0.0244(11) 0.0079(9)
C7 0.096(3) 0.0378(16) 0.092(3) 0.0064(16) 0.020(2) 0.0045(16)
C8 0.0401(14) 0.087(2) 0.0697(19) 0.0297(17) 0.0023(13) 0.0007(14)
C9 0.0407(13) 0.0356(12) 0.0617(16) 0.0113(11) 0.0061(11) 0.0046(10)
C10 0.032(2) 0.056(3) 0.047(3) -0.006(2) 0.013(2) 0.000(2)
C11 0.048(3) 0.051(3) 0.069(3) -0.009(3) 0.030(3) -0.009(2)
C12 0.0615(19) 0.098(3) 0.105(3) 0.033(2) 0.054(2) 0.0140(19)
C13 0.0539(18) 0.095(3) 0.120(3) 0.057(2) 0.0288(19) 0.0039(18)
C14 0.0422(13) 0.0436(14) 0.0587(16) 0.0129(12) 0.0021(11) 0.0043(11)
C15 0.099(3) 0.062(2) 0.0569(19) -0.0046(16) -0.0085(18) -0.0145(19)
C16 0.190(5) 0.059(2) 0.0360(16) -0.0009(14) 0.031(2) 0.043(3)
C17 0.075(2) 0.096(3) 0.069(2) 0.035(2) 0.0400(18) 0.046(2)
C18 0.0426(15) 0.107(3) 0.066(2) -0.0019(19) 0.0068(14) -0.0088(17)
C19 0.0546(16) 0.0697(19) 0.0521(16) -0.0169(14) 0.0145(13) -0.0092(14)
C10A 0.031(3) 0.057(4) 0.052(4) -0.007(3) 0.011(3) -0.008(3)
C11A 0.058(4) 0.083(5) 0.065(4) -0.019(4) 0.031(3) -0.016(4)
N1 0.0370(10) 0.0451(12) 0.0613(13) 0.0144(10) 0.0228(9) 0.0118(9)
Ni1 0.02170(13) 0.03091(15) 0.03247(14) -0.00488(10) 0.00647(10) -0.00098(9)
S1 0.0228(2) 0.0396(3) 0.0392(3) -0.0116(2) 0.0070(2) -0.0018(2)
S2 0.0275(3) 0.0442(3) 0.0373(3) -0.0127(2) 0.0067(2) -0.0030(2)
S3 0.0237(2) 0.0462(3) 0.0527(3) 0.0004(3) 0.0122(2) 0.0001(2)
S4 0.0410(3) 0.0592(4) 0.0362(3) -0.0053(3) 0.0163(2) 0.0052(3)
S5 0.0455(4) 0.1066(7) 0.0692(5) 0.0103(5) 0.0360(4) 0.0125(4)
S6 0.0292(3) 0.0488(3) 0.0419(3) -0.0165(3) 0.0103(2) -0.0055(2)
S7 0.0268(3) 0.0464(3) 0.0464(3) -0.0167(3) 0.0110(2) -0.0078(2)
S8 0.0434(3) 0.0535(4) 0.0475(3) -0.0081(3) 0.0223(3) 0.0034(3)
S9 0.0289(3) 0.0435(3) 0.0720(4) -0.0068(3) 0.0217(3) -0.0039(2)
S10 0.0528(4) 0.0512(4) 0.0932(6) 0.0084(4) 0.0490(4) 0.0107(3)

loop_
_atom_type_symbol
_atom_type_description
_atom_type_scat_dispersion_real
_atom_type_scat_dispersion_imag
_atom_type_scat_source
C C 0.0033 0.0016 'International Tables Vol C Tables 4.2.6.8 and 6.1.1.4'
H H 0.0000 0.0000 'International Tables Vol C Tables 4.2.6.8 and 6.1.1.4'
N N 0.0061 0.0033 'International Tables Vol C Tables 4.2.6.8 and 6.1.1.4'
S S 0.1246 0.1234 'International Tables Vol C Tables 4.2.6.8 and 6.1.1.4'
Ni Ni 0.3393 1.1124 'International Tables Vol C Tables 4.2.6.8 and 6.1.1.4'

loop_
_geom_angle_atom_site_label_1
_geom_angle_atom_site_label_2
_geom_angle_atom_site_label_3
_geom_angle
C2 C1 S1 120.84(15)
C2 C1 S3 116.61(16)
S1 C1 S3 122.54(13)
C1 C2 S2 121.44(16)
C1 C2 S4 115.67(16)
S2 C2 S4 122.85(13)
S5 C3 S3 123.70(16)
S5 C3 S4 122.90(16)
S3 C3 S4 113.39(13)
C5 C4 S6 121.64(16)
C5 C4 S8 116.10(16)
S6 C4 S8 122.22(13)
C4 C5 S7 120.88(16)
C4 C5 S9 115.61(16)
S7 C5 S9 123.50(13)
S10 C6 S9 124.85(16)
S10 C6 S8 121.81(16)
S9 C6 S8 113.34(13)
N1 C7 H7A 109.5
N1 C7 H7B 109.5
H7A C7 H7B 109.5
N1 C7 H7C 109.5
H7A C7 H7C 109.5
H7B C7 H7C 109.5
N1 C8 H8A 109.5
N1 C8 H8B 109.5
H8A C8 H8B 109.5
N1 C8 H8C 109.5
H8A C8 H8C 109.5
H8B C8 H8C 109.5
N1 C9 H9A 109.5
N1 C9 H9B 109.5
H9A C9 H9B 109.5
N1 C9 H9C 109.5
H9A C9 H9C 109.5
H9B C9 H9C 109.5
C11 C10 N1 108.9(4)
C11 C10 H10A 109.9
N1 C10 H10A 109.9
C11 C10 H10B 109.9
N1 C10 H10B 109.9
H10A C10 H10B 108.3
C10 C11 C12 105.6(4)
C10 C11 H11A 110.6
C12 C11 H11A 110.6
C10 C11 H11B 110.6
C12 C11 H11B 110.6
H11A C11 H11B 108.8
C13 C12 C11 115.7(4)
C13 C12 C11A 110.9(4)
C11 C12 C11A 45.0(3)
C13 C12 H12A 108.3
C11 C12 H12A 108.3
C11A C12 H12A 68.1
C13 C12 H12B 108.3
C11 C12 H12B 108.3
C11A C12 H12B 139.7
H12A C12 H12B 107.4
C12 C13 C14 113.1(3)
C12 C13 H13A 109.0
C14 C13 H13A 109.0
C12 C13 H13B 109.0
C14 C13 H13B 109.0
H13A C13 H13B 107.8
C19 C14 C15 117.3(3)
C19 C14 C13 120.2(3)
C15 C14 C13 122.4(3)
C14 C15 C16 121.1(3)
C14 C15 H15 119.5
C16 C15 H15 119.5
C15 C16 C17 119.6(3)
C15 C16 H16 120.2
C17 C16 H16 120.2
C18 C17 C16 118.8(3)
C18 C17 H17 120.6
C16 C17 H17 120.6
C17 C18 C19 119.6(3)
C17 C18 H18 120.2
C19 C18 H18 120.2
C14 C19 C18 123.5(3)
C14 C19 H19 118.3
C18 C19 H19 118.3
C11A C10A N1 107.3(5)
C11A C10A H10C 110.2
N1 C10A H10C 110.2
C11A C10A H10D 110.2
N1 C10A H10D 110.2
H10C C10A H10D 108.5
C10A C11A C12 101.2(5)
C10A C11A H11C 111.5
C12 C11A H11C 111.5
C10A C11A H11D 111.5
C12 C11A H11D 111.5
H11C C11A H11D 109.3
C9 N1 C8 108.9(2)
C9 N1 C7 109.1(2)
C8 N1 C7 108.8(2)
C9 N1 C10 112.1(3)
C8 N1 C10 120.3(3)
C7 N1 C10 96.5(3)
C9 N1 C10A 112.4(3)
C8 N1 C10A 91.0(3)
C7 N1 C10A 124.4(3)
C10 N1 C10A 33.6(3)
S6 Ni1 S2 176.32(3)
S6 Ni1 S1 86.23(2)
S2 Ni1 S1 93.10(2)
S6 Ni1 S7 93.09(2)
S2 Ni1 S7 87.79(2)
S1 Ni1 S7 176.62(3)
C1 S1 Ni1 102.28(7)
C2 S2 Ni1 102.17(7)
C3 S3 C1 96.93(11)
C3 S4 C2 97.37(11)
C4 S6 Ni1 102.30(8)
C5 S7 Ni1 102.07(7)
C6 S8 C4 97.53(11)
C6 S9 C5 97.42(11)

loop_
_geom_bond_atom_site_label_1
_geom_bond_atom_site_label_2
_geom_bond_distance
C1 C2 1.359(3)
C1 S1 1.721(2)
C1 S3 1.744(2)
C2 S2 1.721(2)
C2 S4 1.743(2)
C3 S5 1.646(2)
C3 S3 1.731(3)
C3 S4 1.733(3)
C4 C5 1.359(3)
C4 S6 1.713(2)
C4 S8 1.735(2)
C5 S7 1.720(2)
C5 S9 1.746(2)
C6 S10 1.657(2)
C6 S9 1.721(3)
C6 S8 1.722(3)
C7 N1 1.499(4)
C7 H7A 0.9800
C7 H7B 0.9800
C7 H7C 0.9800
C8 N1 1.482(4)
C8 H8A 0.9800
C8 H8B 0.9800
C8 H8C 0.9800
C9 N1 1.481(3)
C9 H9A 0.9800
C9 H9B 0.9800
C9 H9C 0.9800
C10 C11 1.509(7)
C10 N1 1.527(5)
C10 H10A 0.9900
C10 H10B 0.9900
C11 C12 1.610(6)
C11 H11A 0.9900
C11 H11B 0.9900
C12 C13 1.471(5)
C12 C11A 1.633(7)
C12 H12A 0.9900
C12 H12B 0.9900
C13 C14 1.543(4)
C13 H13A 0.9900
C13 H13B 0.9900
C14 C19 1.351(4)
C14 C15 1.357(5)
C15 C16 1.389(6)
C15 H15 0.9500
C16 C17 1.390(6)
C16 H16 0.9500
C17 C18 1.351(5)
C17 H17 0.9500
C18 C19 1.363(4)
C18 H18 0.9500
C19 H19 0.9500
C10A C11A 1.480(10)
C10A N1 1.598(6)
C10A H10C 0.9900
C10A H10D 0.9900
C11A H11C 0.9900
C11A H11D 0.9900
Ni1 S6 2.1564(6)
Ni1 S2 2.1594(6)
Ni1 S1 2.1645(6)
Ni1 S7 2.1699(6)

loop_
_geom_torsion_atom_site_label_1
_geom_torsion_atom_site_label_2
_geom_torsion_atom_site_label_3
_geom_torsion_atom_site_label_4
_geom_torsion
S1 C1 C2 S2 -0.9(3)
S3 C1 C2 S2 -179.41(12)
S1 C1 C2 S4 176.98(12)
S3 C1 C2 S4 -1.5(2)
S6 C4 C5 S7 -1.4(3)
S8 C4 C5 S7 -179.18(12)
S6 C4 C5 S9 177.29(12)
S8 C4 C5 S9 -0.4(2)
N1 C10 C11 C12 179.1(3)
C10 C11 C12 C13 -70.9(5)
C10 C11 C12 C11A 23.6(5)
C11 C12 C13 C14 -153.8(4)
C11A C12 C13 C14 157.2(4)
C12 C13 C14 C19 85.7(5)
C12 C13 C14 C15 -91.8(5)
C19 C14 C15 C16 2.3(5)
C13 C14 C15 C16 179.8(3)
C14 C15 C16 C17 -1.8(5)
C15 C16 C17 C18 -0.4(5)
C16 C17 C18 C19 1.9(5)
C15 C14 C19 C18 -0.7(5)
C13 C14 C19 C18 -178.3(3)
C17 C18 C19 C14 -1.4(6)
N1 C10A C11A C12 172.5(4)
C13 C12 C11A C10A 76.0(6)
C11 C12 C11A C10A -29.9(4)
C11 C10 N1 C9 65.4(4)
C11 C10 N1 C8 -64.6(5)
C11 C10 N1 C7 179.1(4)
C11 C10 N1 C10A -32.1(5)
C11A C10A N1 C9 -73.1(6)
C11A C10A N1 C8 175.9(5)
C11A C10A N1 C7 62.2(6)
C11A C10A N1 C10 23.6(5)
C2 C1 S1 Ni1 3.48(19)
S3 C1 S1 Ni1 -178.10(11)
S6 Ni1 S1 C1 172.65(8)
S2 Ni1 S1 C1 -3.73(8)
S7 Ni1 S1 C1 -108.8(4)
C1 C2 S2 Ni1 -2.22(19)
S4 C2 S2 Ni1 -179.95(11)
S6 Ni1 S2 C2 -76.0(4)
S1 Ni1 S2 C2 3.38(8)
S7 Ni1 S2 C2 -179.89(8)
S5 C3 S3 C1 179.70(16)
S4 C3 S3 C1 0.57(15)
C2 C1 S3 C3 0.57(19)
S1 C1 S3 C3 -177.90(14)
S5 C3 S4 C2 179.64(16)
S3 C3 S4 C2 -1.22(15)
C1 C2 S4 C3 1.66(19)
S2 C2 S4 C3 179.51(14)
C5 C4 S6 Ni1 0.7(2)
S8 C4 S6 Ni1 178.29(12)
S2 Ni1 S6 C4 -103.6(4)
S1 Ni1 S6 C4 176.81(8)
S7 Ni1 S6 C4 0.13(8)
C4 C5 S7 Ni1 1.3(2)
S9 C5 S7 Ni1 -177.30(12)
S6 Ni1 S7 C5 -0.67(8)
S2 Ni1 S7 C5 175.75(8)
S1 Ni1 S7 C5 -79.0(4)
S10 C6 S8 C4 -179.22(15)
S9 C6 S8 C4 0.80(15)
C5 C4 S8 C6 -0.2(2)
S6 C4 S8 C6 -177.93(15)
S10 C6 S9 C5 179.03(16)
S8 C6 S9 C5 -0.99(15)
C4 C5 S9 C6 0.9(2)
S7 C5 S9 C6 179.56(15)
